data_7008067
loop_
_publ_author_name
'Humphrey, Simon M.'
'Mack, Hans-Georg'
'Redshaw, Carl'
'Elsegood, Mark R. J.'
'Young, Kenneth J. H.'
'Mayer, Hermann A.'
'Kaska, William C.'

_publ_section_title
;
 Variable solid state aggregations in a series of (isocyanide)gold(I)
 halides with the novel trimethylamine-isocyanoborane adduct.
;
_journal_issue 3
_journal_name_full 'Dalton transactions (Cambridge, England : 2003)'
_journal_page_first 439
_journal_page_last 446
_journal_paper_doi 10.1039/b416392c
_journal_year 2005
_chemical_formula_moiety 'C4 H11 Au B Br N2'
_chemical_formula_sum 'C4 H11 Au B Br N2'
_chemical_formula_weight 374.83
_chemical_name_systematic
;
?
;
_space_group_IT_number 19
_symmetry_cell_setting orthorhombic
_symmetry_space_group_name_Hall 'P 2ac 2ab'
_symmetry_space_group_name_H-M 'P 21 21 21'
_atom_sites_solution_hydrogens geom
_atom_sites_solution_primary heavy
_atom_sites_solution_secondary difmap
_audit_creation_method SHELXL-97
_cell_angle_alpha 90.00
_cell_angle_beta 90.00
_cell_angle_gamma 90.00
_cell_formula_units_Z 8
_cell_length_a 6.4334(3)
_cell_length_b 15.8549(7)
_cell_length_c 18.7149(8)
_cell_measurement_reflns_used 7728
_cell_measurement_temperature 150(2)
_cell_measurement_theta_max 29.00
_cell_measurement_theta_min 2.53
_cell_volume 1908.94(15)
_computing_cell_refinement 'Bruker SAINT'
_computing_data_collection 'Bruker SMART'
_computing_data_reduction 'Bruker SAINT'
_computing_molecular_graphics 'Bruker SHELXTL'
_computing_publication_material 'Bruker SHELXTL and local programs'
_computing_structure_refinement 'Bruker SHELXTL'
_computing_structure_solution 'Bruker SHELXTL'
_diffrn_ambient_temperature 150(2)
_diffrn_measured_fraction_theta_full 1.000
_diffrn_measured_fraction_theta_max 0.939
_diffrn_measurement_device_type 'Bruker SMART 1000 CCD diffractometer'
_diffrn_measurement_method '\w rotation with narrow frames'
_diffrn_radiation_monochromator graphite
_diffrn_radiation_source 'sealed tube'
_diffrn_radiation_type MoK\a
_diffrn_radiation_wavelength 0.71073
_diffrn_reflns_av_R_equivalents 0.0350
_diffrn_reflns_av_sigmaI/netI 0.0371
_diffrn_reflns_limit_h_max 8
_diffrn_reflns_limit_h_min -8
_diffrn_reflns_limit_k_max 20
_diffrn_reflns_limit_k_min -21
_diffrn_reflns_limit_l_max 24
_diffrn_reflns_limit_l_min -24
_diffrn_reflns_number 16755
_diffrn_reflns_theta_full 26.00
_diffrn_reflns_theta_max 29.00
_diffrn_reflns_theta_min 1.68
_diffrn_standards_decay_% 0
_diffrn_standards_number 0
_exptl_absorpt_coefficient_mu 19.529
_exptl_absorpt_correction_T_max 0.696
_exptl_absorpt_correction_T_min 0.041
_exptl_absorpt_correction_type multi-scan
_exptl_absorpt_process_details 'SADABS v.2.03, Sheldrick, G.M. (2001)'
_exptl_crystal_colour colourless
_exptl_crystal_density_diffrn 2.608
_exptl_crystal_density_method 'not measured'
_exptl_crystal_description lath
_exptl_crystal_F_000 1344
_exptl_crystal_size_max 0.45
_exptl_crystal_size_mid 0.08
_exptl_crystal_size_min 0.02
_refine_diff_density_max 0.830
_refine_diff_density_min -1.124
_refine_diff_density_rms 0.198
_refine_ls_abs_structure_details 'Flack H D (1983), Acta Cryst. A39, 876-881'
_refine_ls_abs_structure_Flack 0.503(16)
_refine_ls_extinction_method none
_refine_ls_goodness_of_fit_ref 1.044
_refine_ls_hydrogen_treatment constr
_refine_ls_matrix_type full
_refine_ls_number_parameters 195
_refine_ls_number_reflns 4648
_refine_ls_number_restraints 14
_refine_ls_restrained_S_all 1.047
_refine_ls_R_factor_all 0.0389
_refine_ls_R_factor_gt 0.0294
_refine_ls_shift/su_max 0.001
_refine_ls_shift/su_mean 0.000
_refine_ls_structure_factor_coef Fsqd
_refine_ls_weighting_details 'calc w=1/[\s^2^(Fo^2^)+(0.0435P)^2^+0.5875P] where P=(Fo^2^+2Fc^2^)/3'
_refine_ls_weighting_scheme calc
_refine_ls_wR_factor_gt 0.0736
_refine_ls_wR_factor_ref 0.0792
_reflns_number_gt 4088
_reflns_number_total 4648
_reflns_threshold_expression I>2\s(I)
_cod_data_source_file b416392c.txt
_cod_data_source_block cr71
_cod_original_sg_symbol_H-M P2(1)2(1)2(1)
_cod_database_code 7008067

loop_
_symmetry_equiv_pos_as_xyz
'x, y, z'
'-x+1/2, -y, z+1/2'
'-x, y+1/2, -z+1/2'
'x+1/2, -y+1/2, -z'

loop_
_atom_site_label
_atom_site_type_symbol
_atom_site_fract_x
_atom_site_fract_y
_atom_site_fract_z
_atom_site_U_iso_or_equiv
_atom_site_adp_type
_atom_site_occupancy
_atom_site_symmetry_multiplicity
_atom_site_calc_flag
_atom_site_refinement_flags
_atom_site_disorder_assembly
_atom_site_disorder_group
Au1 Au 0.88096(4) 0.064679(16) 0.153200(14) 0.03421(8) Uani 1 1 d . . .
Au2 Au 0.37999(4) 0.050447(15) 0.159581(13) 0.03224(8) Uani 1 1 d . . .
Br1 Br 0.87324(12) 0.00419(5) 0.26998(4) 0.04392(18) Uani 1 1 d . . .
Br2 Br 0.37747(13) -0.04746(5) 0.06255(5) 0.0504(2) Uani 1 1 d . . .
C1 C 0.8959(11) 0.1121(5) 0.0572(4) 0.0382(17) Uani 1 1 d . . .
N1 N 0.9137(9) 0.1384(4) 0.0002(4) 0.0403(14) Uani 1 1 d . . .
B1 B 0.9394(13) 0.1738(6) -0.0751(5) 0.041(2) Uani 1 1 d . . .
H1A H 0.9687 0.2350 -0.0731 0.049 Uiso 1 1 calc R . .
H1B H 0.8104 0.1650 -0.1030 0.049 Uiso 1 1 calc R . .
N2 N 1.1274(9) 0.1254(3) -0.1116(3) 0.0346(13) Uani 1 1 d . . .
C2 C 1.1365(16) 0.1535(6) -0.1873(5) 0.059(2) Uani 1 1 d . . .
H2A H 1.2559 0.1271 -0.2109 0.088 Uiso 1 1 calc R . .
H2B H 1.1512 0.2150 -0.1890 0.088 Uiso 1 1 calc R . .
H2C H 1.0083 0.1368 -0.2118 0.088 Uiso 1 1 calc R . .
C3 C 1.3291(12) 0.1456(6) -0.0755(5) 0.053(2) Uani 1 1 d . . .
H3A H 1.3229 0.1277 -0.0254 0.080 Uiso 1 1 calc R . .
H3B H 1.3540 0.2066 -0.0777 0.080 Uiso 1 1 calc R . .
H3C H 1.4425 0.1159 -0.0997 0.080 Uiso 1 1 calc R . .
C4 C 1.1003(12) 0.0317(5) -0.1102(4) 0.0400(16) Uani 1 1 d . . .
H4A H 1.2175 0.0048 -0.1347 0.060 Uiso 1 1 calc R . .
H4B H 0.9704 0.0166 -0.1344 0.060 Uiso 1 1 calc R . .
H4C H 1.0952 0.0122 -0.0605 0.060 Uiso 1 1 calc R . .
C5 C 0.3747(11) 0.1265(4) 0.2426(4) 0.0333(15) Uani 1 1 d . . .
N3 N 0.3699(10) 0.1675(4) 0.2921(3) 0.0376(13) Uani 1 1 d . . .
B2 B 0.3709(16) 0.2150(8) 0.3615(6) 0.065(3) Uani 1 1 d . A .
H2D H 0.4746 0.2610 0.3594 0.078 Uiso 1 1 calc R . .
H2E H 0.4099 0.1765 0.4009 0.078 Uiso 1 1 calc R . .
N4 N 0.1453(9) 0.2534(3) 0.3760(3) 0.0329(13) Uani 1 1 d D . .
C6 C -0.025(2) 0.1928(11) 0.3739(10) 0.050(5) Uani 0.62(2) 1 d PD A 1
H6A H -0.0016 0.1489 0.4098 0.075 Uiso 0.62(2) 1 calc PR A 1
H6B H -0.0318 0.1670 0.3263 0.075 Uiso 0.62(2) 1 calc PR A 1
H6C H -0.1563 0.2218 0.3840 0.075 Uiso 0.62(2) 1 calc PR A 1
C7 C 0.128(3) 0.3240(9) 0.3253(7) 0.050(5) Uani 0.62(2) 1 d PD A 1
H7A H 0.2488 0.3612 0.3305 0.075 Uiso 0.62(2) 1 calc PR A 1
H7B H 0.0007 0.3559 0.3352 0.075 Uiso 0.62(2) 1 calc PR A 1
H7C H 0.1232 0.3020 0.2764 0.075 Uiso 0.62(2) 1 calc PR A 1
C8 C 0.153(2) 0.2912(10) 0.4499(6) 0.035(3) Uani 0.62(2) 1 d PD A 1
H8A H 0.1622 0.2459 0.4855 0.053 Uiso 0.62(2) 1 calc PR A 1
H8B H 0.0276 0.3245 0.4584 0.053 Uiso 0.62(2) 1 calc PR A 1
H8C H 0.2759 0.3276 0.4540 0.053 Uiso 0.62(2) 1 calc PR A 1
C6X C 0.037(4) 0.1772(11) 0.4038(15) 0.042(6) Uani 0.38(2) 1 d PD A 2
H6X1 H 0.0465 0.1317 0.3685 0.063 Uiso 0.38(2) 1 calc PR A 2
H6X2 H -0.1091 0.1906 0.4128 0.063 Uiso 0.38(2) 1 calc PR A 2
H6X3 H 0.1032 0.1591 0.4484 0.063 Uiso 0.38(2) 1 calc PR A 2
C7X C 0.013(3) 0.2795(17) 0.3114(9) 0.045(7) Uani 0.38(2) 1 d PD A 2
H7X1 H 0.0218 0.2357 0.2745 0.068 Uiso 0.38(2) 1 calc PR A 2
H7X2 H 0.0658 0.3328 0.2921 0.068 Uiso 0.38(2) 1 calc PR A 2
H7X3 H -0.1316 0.2865 0.3262 0.068 Uiso 0.38(2) 1 calc PR A 2
C8X C 0.132(4) 0.3233(13) 0.4273(12) 0.043(6) Uani 0.38(2) 1 d PD A 2
H8X1 H 0.2088 0.3720 0.4088 0.064 Uiso 0.38(2) 1 calc PR A 2
H8X2 H 0.1919 0.3058 0.4731 0.064 Uiso 0.38(2) 1 calc PR A 2
H8X3 H -0.0142 0.3389 0.4343 0.064 Uiso 0.38(2) 1 calc PR A 2

loop_
_atom_site_aniso_label
_atom_site_aniso_U_11
_atom_site_aniso_U_22
_atom_site_aniso_U_33
_atom_site_aniso_U_23
_atom_site_aniso_U_13
_atom_site_aniso_U_12
Au1 0.03022(15) 0.03524(14) 0.03717(16) -0.00138(12) 0.00530(15) 0.00085(12)
Au2 0.02887(14) 0.03743(14) 0.03042(15) 0.00009(11) 0.00139(14) 0.00555(12)
Br1 0.0352(4) 0.0543(4) 0.0422(4) 0.0057(3) 0.0008(4) -0.0036(4)
Br2 0.0528(5) 0.0541(5) 0.0445(4) -0.0145(3) -0.0095(4) 0.0181(4)
C1 0.027(4) 0.036(4) 0.052(5) -0.010(3) 0.010(4) 0.008(3)
N1 0.038(3) 0.040(3) 0.043(4) -0.002(3) 0.003(3) 0.009(3)
B1 0.034(4) 0.046(5) 0.043(5) 0.005(4) 0.008(4) 0.010(4)
N2 0.028(3) 0.037(3) 0.039(3) 0.005(2) 0.005(3) 0.004(3)
C2 0.059(6) 0.069(6) 0.049(5) 0.018(4) 0.017(5) 0.013(5)
C3 0.039(5) 0.048(5) 0.072(6) -0.012(4) 0.000(4) -0.005(4)
C4 0.041(4) 0.035(3) 0.045(4) -0.010(3) -0.006(4) -0.003(3)
C5 0.022(3) 0.040(4) 0.038(4) 0.004(3) 0.006(3) -0.004(3)
N3 0.031(3) 0.046(3) 0.036(3) -0.007(3) 0.003(3) 0.000(3)
B2 0.035(5) 0.086(8) 0.074(7) -0.032(6) -0.001(6) 0.010(6)
N4 0.033(3) 0.036(3) 0.029(3) 0.000(2) 0.005(3) 0.002(3)
C6 0.028(8) 0.082(12) 0.039(10) -0.023(9) -0.007(6) -0.012(8)
C7 0.056(10) 0.058(9) 0.037(7) 0.019(6) 0.012(7) 0.025(8)
C8 0.043(8) 0.030(7) 0.033(7) -0.006(6) -0.002(6) 0.006(6)
C6X 0.026(12) 0.058(14) 0.043(16) -0.006(12) 0.012(11) -0.008(10)
C7X 0.029(12) 0.062(16) 0.044(13) 0.007(12) 0.005(10) 0.012(11)
C8X 0.057(14) 0.033(12) 0.039(13) 0.007(10) -0.014(12) 0.004(12)

loop_
_atom_type_symbol
_atom_type_description
_atom_type_scat_dispersion_real
_atom_type_scat_dispersion_imag
_atom_type_scat_source
C C 0.0033 0.0016 'International Tables Vol C Tables 4.2.6.8 and 6.1.1.4'
H H 0.0000 0.0000 'International Tables Vol C Tables 4.2.6.8 and 6.1.1.4'
B B 0.0013 0.0007 'International Tables Vol C Tables 4.2.6.8 and 6.1.1.4'
N N 0.0061 0.0033 'International Tables Vol C Tables 4.2.6.8 and 6.1.1.4'
Br Br -0.2901 2.4595 'International Tables Vol C Tables 4.2.6.8 and 6.1.1.4'
Au Au -2.0133 8.8022 'International Tables Vol C Tables 4.2.6.8 and 6.1.1.4'

loop_
_geom_angle_atom_site_label_1
_geom_angle_atom_site_label_2
_geom_angle_atom_site_label_3
_geom_angle
_geom_angle_site_symmetry_1
_geom_angle_site_symmetry_3
_geom_angle_publ_flag
C1 Au1 Br1 178.1(2) . . ?
C1 Au1 Au2 90.7(2) . 1_655 ?
Br1 Au1 Au2 87.63(2) . 1_655 ?
C1 Au1 Au2 96.3(2) . . ?
Br1 Au1 Au2 85.26(2) . . ?
Au2 Au1 Au2 170.924(12) 1_655 . ?
C5 Au2 Br2 176.96(18) . . ?
C5 Au2 Au1 88.2(2) . 1_455 ?
Br2 Au2 Au1 90.61(2) . 1_455 ?
C5 Au2 Au1 90.2(2) . . ?
Br2 Au2 Au1 91.38(2) . . ?
Au1 Au2 Au1 170.924(12) 1_455 . ?
N1 C1 Au1 176.8(7) . . ?
C1 N1 B1 179.4(9) . . ?
N1 B1 N2 107.6(6) . . ?
C2 N2 C3 109.4(7) . . ?
C2 N2 C4 108.5(6) . . ?
C3 N2 C4 107.8(6) . . ?
C2 N2 B1 107.2(6) . . ?
C3 N2 B1 111.3(6) . . ?
C4 N2 B1 112.5(6) . . ?
N3 C5 Au2 177.2(6) . . ?
C5 N3 B2 174.6(8) . . ?
N3 B2 N4 109.6(7) . . ?
C6 N4 C8X 118.1(13) . . ?
C6 N4 C7 115.2(9) . . ?
C8X N4 C7 81.0(11) . . ?
C6 N4 C6X 28.8(9) . . ?
C8X N4 C6X 110.9(13) . . ?
C7 N4 C6X 143.9(12) . . ?
C6 N4 C8 108.3(9) . . ?
C8X N4 C8 26.2(8) . . ?
C7 N4 C8 107.0(8) . . ?
C6X N4 C8 91.1(12) . . ?
C6 N4 C7X 74.9(11) . . ?
C8X N4 C7X 106.2(11) . . ?
C7 N4 C7X 41.0(9) . . ?
C6X N4 C7X 103.6(12) . . ?
C8 N4 C7X 129.5(10) . . ?
C6 N4 B2 115.3(9) . . ?
C8X N4 B2 116.9(12) . . ?
C7 N4 B2 104.4(9) . . ?
C6X N4 B2 100.0(11) . . ?
C8 N4 B2 106.0(8) . . ?
C7X N4 B2 118.1(10) . . ?

loop_
_geom_bond_atom_site_label_1
_geom_bond_atom_site_label_2
_geom_bond_distance
_geom_bond_site_symmetry_2
_geom_bond_publ_flag
Au1 C1 1.949(8) . ?
Au1 Br1 2.3871(8) . ?
Au1 Au2 3.2206(4) 1_655 ?
Au1 Au2 3.2331(4) . ?
Au2 C5 1.967(8) . ?
Au2 Br2 2.3890(9) . ?
Au2 Au1 3.2206(4) 1_455 ?
C1 N1 1.152(10) . ?
N1 B1 1.526(11) . ?
B1 N2 1.586(10) . ?
N2 C2 1.486(10) . ?
N2 C3 1.497(10) . ?
N2 C4 1.497(9) . ?
C5 N3 1.132(9) . ?
N3 B2 1.501(12) . ?
B2 N4 1.597(12) . ?
N4 C6 1.458(11) . ?
N4 C8X 1.469(13) . ?
N4 C7 1.473(12) . ?
N4 C6X 1.487(14) . ?
N4 C8 1.508(10) . ?
N4 C7X 1.535(16) . ?

loop_
_geom_torsion_atom_site_label_1
_geom_torsion_atom_site_label_2
_geom_torsion_atom_site_label_3
_geom_torsion_atom_site_label_4
_geom_torsion
_geom_torsion_site_symmetry_1
_geom_torsion_site_symmetry_2
_geom_torsion_site_symmetry_3
_geom_torsion_site_symmetry_4
_geom_torsion_publ_flag
C1 Au1 Au2 C5 -119.7(3) . . . . ?
Br1 Au1 Au2 C5 61.41(19) . . . . ?
Au2 Au1 Au2 C5 100.0(2) 1_655 . . . ?
C1 Au1 Au2 Br2 62.9(2) . . . . ?
Br1 Au1 Au2 Br2 -116.00(3) . . . . ?
Au2 Au1 Au2 Br2 -77.43(9) 1_655 . . . ?
C1 Au1 Au2 Au1 -39.6(2) . . . 1_455 ?
Br1 Au1 Au2 Au1 141.43(9) . . . 1_455 ?
Au2 Au1 Au2 Au1 180.0 1_655 . . 1_455 ?
Br1 Au1 C1 N1 -7(19) . . . . ?
Au2 Au1 C1 N1 22(13) 1_655 . . . ?
Au2 Au1 C1 N1 -153(13) . . . . ?
Au1 C1 N1 B1 -56(90) . . . . ?
C1 N1 B1 N2 71(84) . . . . ?
N1 B1 N2 C2 173.9(7) . . . . ?
N1 B1 N2 C3 -66.5(8) . . . . ?
N1 B1 N2 C4 54.7(9) . . . . ?
Br2 Au2 C5 N3 15(18) . . . . ?
Au1 Au2 C5 N3 82(14) 1_455 . . . ?
Au1 Au2 C5 N3 -107(14) . . . . ?
Au2 C5 N3 B2 32(21) . . . . ?
C5 N3 B2 N4 -125(8) . . . . ?
N3 B2 N4 C6 54.1(13) . . . . ?
N3 B2 N4 C8X -160.4(13) . . . . ?
N3 B2 N4 C7 -73.4(11) . . . . ?
N3 B2 N4 C6X 79.8(14) . . . . ?
N3 B2 N4 C8 173.8(9) . . . . ?
N3 B2 N4 C7X -31.7(16) . . . . ?
